data_7054967
loop_
_publ_author_name
'Liu, Sui-Jun'
'Zheng, Teng-Fei'
'Bao, Jun'
'Dong, Piao-Ping'
'Liao, Jin-Sheng'
'Chen, Jing-Lin'
'Wen, He-Rui'
'Xu, Jian'
'Bu, Xian-He'

_publ_section_title
;
 Two GdIIIcomplexes derived from dicarboxylate ligands as cryogenic
 magnetorefrigerants
;
_journal_issue 9
_journal_name_full 'New J. Chem.'
_journal_page_first 6970
_journal_paper_doi 10.1039/C5NJ01229E
_journal_volume 39
_journal_year 2015
_chemical_formula_sum 'C5 H10 Gd O10'
_chemical_formula_weight 387.38
_chemical_name_systematic
; 
 ? 
;
_space_group_IT_number 70
_symmetry_cell_setting orthorhombic
_symmetry_space_group_name_Hall '-F 2uv 2vw'
_symmetry_space_group_name_H-M 'F d d d :2'
_atom_sites_solution_hydrogens geom
_atom_sites_solution_primary direct
_atom_sites_solution_secondary difmap
_audit_creation_method SHELXL-97
_audit_update_record
;
2015-06-19 deposited with the CCDC.
2015-07-02 downloaded from the CCDC.
;
_cell_angle_alpha 90.00
_cell_angle_beta 90.00
_cell_angle_gamma 90.00
_cell_formula_units_Z 16
_cell_length_a 9.6867(19)
_cell_length_b 15.449(3)
_cell_length_c 27.303(6)
_cell_measurement_temperature 293(2)
_cell_measurement_theta_max 27.6
_cell_measurement_theta_min 3.1
_cell_volume 4085.9(14)
_computing_cell_refinement CrystalClear
_computing_data_collection 'CrystalClear (Rigaku/MSC Inc., 2005)'
_computing_data_reduction CrystalClear
_computing_molecular_graphics 'Bruker SHELXTL'
_computing_publication_material 'Bruker SHELXTL'
_computing_structure_refinement 'SHELXL-97 (Sheldrick, 1997)'
_computing_structure_solution 'SHELXS-97 (Sheldrick, 1990)'
_diffrn_ambient_temperature 293(2)
_diffrn_measured_fraction_theta_full 0.998
_diffrn_measured_fraction_theta_max 0.998
_diffrn_measurement_device_type SCX-MINI
_diffrn_measurement_method \w
_diffrn_radiation_monochromator graphite
_diffrn_radiation_source 'fine-focus sealed tube'
_diffrn_radiation_type MoK\a
_diffrn_radiation_wavelength 0.71073
_diffrn_reflns_av_R_equivalents 0.0375
_diffrn_reflns_av_unetI/netI 0.0201
_diffrn_reflns_limit_h_max 12
_diffrn_reflns_limit_h_min -12
_diffrn_reflns_limit_k_max 20
_diffrn_reflns_limit_k_min -20
_diffrn_reflns_limit_l_max 35
_diffrn_reflns_limit_l_min -35
_diffrn_reflns_number 10269
_diffrn_reflns_theta_full 27.48
_diffrn_reflns_theta_max 27.48
_diffrn_reflns_theta_min 3.03
_diffrn_standards_decay_% 0
_diffrn_standards_interval_count 0
_diffrn_standards_interval_time 0
_diffrn_standards_number 0
_exptl_absorpt_coefficient_mu 6.535
_exptl_absorpt_correction_T_max 0.3548
_exptl_absorpt_correction_T_min 0.3030
_exptl_absorpt_correction_type multi-scan
_exptl_absorpt_process_details CrystalClear
_exptl_crystal_colour colorless
_exptl_crystal_density_diffrn 2.519
_exptl_crystal_density_method 'not measured'
_exptl_crystal_description block
_exptl_crystal_F_000 2944
_exptl_crystal_size_max 0.24
_exptl_crystal_size_mid 0.22
_exptl_crystal_size_min 0.20
_refine_diff_density_max 0.873
_refine_diff_density_min -0.512
_refine_diff_density_rms 0.106
_refine_ls_extinction_coef 0.00092(3)
_refine_ls_extinction_expression Fc^*^=kFc[1+0.001xFc^2^\l^3^/sin(2\q)]^-1/4^
_refine_ls_extinction_method SHELXL
_refine_ls_goodness_of_fit_ref 1.167
_refine_ls_hydrogen_treatment mixed
_refine_ls_matrix_type full
_refine_ls_number_parameters 79
_refine_ls_number_reflns 1176
_refine_ls_number_restraints 2
_refine_ls_restrained_S_all 1.167
_refine_ls_R_factor_all 0.0285
_refine_ls_R_factor_gt 0.0244
_refine_ls_shift/su_max 0.001
_refine_ls_shift/su_mean 0.000
_refine_ls_structure_factor_coef Fsqd
_refine_ls_weighting_details 'calc w=1/[\s^2^(Fo^2^)+(0.0054P)^2^+55.4999P] where P=(Fo^2^+2Fc^2^)/3'
_refine_ls_weighting_scheme calc
_refine_ls_wR_factor_gt 0.0432
_refine_ls_wR_factor_ref 0.0444
_reflns_number_gt 1073
_reflns_number_total 1176
_reflns_threshold_expression >2sigma(I)
_cod_data_source_file c5nj01229e2.cif
_cod_data_source_block 2
_cod_depositor_comments
;
The following automatic conversions were performed:

'_exptl_absorpt_correction_type' value 'Multi-scan' changed to
'multi-scan' according to
/usr/data/users/saulius/crontab/automatic-downloads/rss-feeds/RSC/lib/dictionaries/cif_core.dic
dictionary named 'cif_core.dic' version 2.4.2 from 2011-04-26.

Automatic conversion script
Id: cif_fix_values 3271 2015-04-21 07:52:19Z andrius 

 Adding full bibliography for 7054966--7054967.cif.
;
_cod_original_sg_symbol_H-M Fddd
_cod_database_code 7054967

loop_
_symmetry_equiv_pos_as_xyz
'x, y, z'
'-x+3/4, -y+3/4, z'
'-x+3/4, y, -z+3/4'
'x, -y+3/4, -z+3/4'
'x, y+1/2, z+1/2'
'-x+3/4, -y+5/4, z+1/2'
'-x+3/4, y+1/2, -z+5/4'
'x, -y+5/4, -z+5/4'
'x+1/2, y, z+1/2'
'-x+5/4, -y+3/4, z+1/2'
'-x+5/4, y, -z+5/4'
'x+1/2, -y+3/4, -z+5/4'
'x+1/2, y+1/2, z'
'-x+5/4, -y+5/4, z'
'-x+5/4, y+1/2, -z+3/4'
'x+1/2, -y+5/4, -z+3/4'
'-x, -y, -z'
'x-3/4, y-3/4, -z'
'x-3/4, -y, z-3/4'
'-x, y-3/4, z-3/4'
'-x, -y+1/2, -z+1/2'
'x-3/4, y-1/4, -z+1/2'
'x-3/4, -y+1/2, z-1/4'
'-x, y-1/4, z-1/4'
'-x+1/2, -y, -z+1/2'
'x-1/4, y-3/4, -z+1/2'
'x-1/4, -y, z-1/4'
'-x+1/2, y-3/4, z-1/4'
'-x+1/2, -y+1/2, -z'
'x-1/4, y-1/4, -z'
'x-1/4, -y+1/2, z-3/4'
'-x+1/2, y-1/4, z-3/4'

loop_
_atom_site_label
_atom_site_type_symbol
_atom_site_fract_x
_atom_site_fract_y
_atom_site_fract_z
_atom_site_U_iso_or_equiv
_atom_site_adp_type
_atom_site_occupancy
_atom_site_symmetry_multiplicity
_atom_site_calc_flag
_atom_site_refinement_flags
O1 O 0.3798(3) 0.72987(17) 0.51646(9) 0.0274(6) Uani 1 1 d .
Gd1 Gd 0.1250 0.6250 0.509444(9) 0.02009(12) Uani 1 2 d S
O1W O 0.2757(3) 0.6234(2) 0.43634(9) 0.0291(6) Uani 1 1 d .
H1WA H 0.2964 0.6763 0.4270 0.044 Uiso 1 1 d R
H1WB H 0.2344 0.5974 0.4117 0.044 Uiso 1 1 d R
O2 O 0.3625(3) 0.59402(17) 0.53806(11) 0.0292(6) Uani 1 1 d D
C0AA C 0.4347(4) 0.6598(2) 0.52924(14) 0.0195(7) Uani 1 1 d .
C1AA C 0.5878(5) 0.6597(3) 0.53208(17) 0.0331(10) Uani 1 1 d .
H1AA H 0.6327 0.7128 0.5340 0.040 Uiso 1 1 calc R
O2W O 0.4447(6) 0.4522(4) 0.5984(2) 0.1029(19) Uani 1 1 d G
H2WA H 0.5264 0.4401 0.5893 0.154 Uiso 1 1 d GD
H2WB H 0.4188 0.4988 0.5846 0.154 Uiso 1 1 d GD
O3 O 0.1144(3) 0.53856(16) 0.58426(9) 0.0219(6) Uani 1 1 d .
C2 C 0.1250 0.5745(3) 0.6250 0.0165(9) Uani 1 2 d S

loop_
_atom_site_aniso_label
_atom_site_aniso_U_11
_atom_site_aniso_U_22
_atom_site_aniso_U_33
_atom_site_aniso_U_23
_atom_site_aniso_U_13
_atom_site_aniso_U_12
O1 0.0359(15) 0.0220(14) 0.0243(14) 0.0034(11) -0.0001(14) 0.0062(13)
Gd1 0.03035(17) 0.01769(15) 0.01224(14) 0.000 0.000 0.00765(12)
O1W 0.0422(17) 0.0233(14) 0.0218(13) -0.0010(13) 0.0025(12) -0.0080(14)
O2 0.0302(16) 0.0228(14) 0.0345(16) 0.0037(12) 0.0001(14) -0.0040(13)
C0AA 0.0209(18) 0.0199(18) 0.0176(18) 0.0000(15) -0.0026(15) 0.0045(15)
C1AA 0.031(2) 0.028(2) 0.040(3) 0.0003(19) 0.000(2) -0.0008(17)
O2W 0.094(4) 0.111(5) 0.104(4) 0.068(4) -0.009(3) 0.018(3)
O3 0.0344(15) 0.0169(12) 0.0145(12) -0.0015(9) -0.0025(12) -0.0033(12)
C2 0.019(2) 0.014(2) 0.016(2) 0.000 -0.001(2) 0.000

loop_
_atom_type_symbol
_atom_type_description
_atom_type_scat_dispersion_real
_atom_type_scat_dispersion_imag
_atom_type_scat_source
C C 0.0033 0.0016 'International Tables Vol C Tables 4.2.6.8 and 6.1.1.4'
H H 0.0000 0.0000 'International Tables Vol C Tables 4.2.6.8 and 6.1.1.4'
Gd Gd -0.1653 3.9035 'International Tables Vol C Tables 4.2.6.8 and 6.1.1.4'
O O 0.0106 0.0060 'International Tables Vol C Tables 4.2.6.8 and 6.1.1.4'

loop_
_geom_angle_atom_site_label_1
_geom_angle_atom_site_label_2
_geom_angle_atom_site_label_3
_geom_angle
_geom_angle_site_symmetry_1
_geom_angle_site_symmetry_3
C0AA O1 Gd1 156.1(3) . 29_566
O1 Gd1 O1 145.00(13) 29_566 30_556
O1 Gd1 O3 140.53(9) 29_566 .
O1 Gd1 O3 74.40(9) 30_556 .
O1 Gd1 O3 74.40(9) 29_566 14_455
O1 Gd1 O3 140.53(9) 30_556 14_455
O3 Gd1 O3 66.51(11) . 14_455
O1 Gd1 O1W 74.70(10) 29_566 14_455
O1 Gd1 O1W 77.20(10) 30_556 14_455
O3 Gd1 O1W 130.97(9) . 14_455
O3 Gd1 O1W 133.97(10) 14_455 14_455
O1 Gd1 O1W 77.20(10) 29_566 .
O1 Gd1 O1W 74.70(10) 30_556 .
O3 Gd1 O1W 133.97(10) . .
O3 Gd1 O1W 130.97(9) 14_455 .
O1W Gd1 O1W 72.37(13) 14_455 .
O1 Gd1 O2 107.31(10) 29_566 .
O1 Gd1 O2 83.82(10) 30_556 .
O3 Gd1 O2 70.70(9) . .
O3 Gd1 O2 78.63(9) 14_455 .
O1W Gd1 O2 143.61(10) 14_455 .
O1W Gd1 O2 72.80(9) . .
O1 Gd1 O2 83.82(10) 29_566 14_455
O1 Gd1 O2 107.31(10) 30_556 14_455
O3 Gd1 O2 78.63(9) . 14_455
O3 Gd1 O2 70.70(9) 14_455 14_455
O1W Gd1 O2 72.80(9) 14_455 14_455
O1W Gd1 O2 143.61(10) . 14_455
O2 Gd1 O2 143.21(13) . 14_455
Gd1 O1W H1WA 111.0 . .
Gd1 O1W H1WB 110.6 . .
H1WA O1W H1WB 108.0 . .
C0AA O2 Gd1 107.5(2) . .
O1 C0AA O2 121.0(4) . .
O1 C0AA C1AA 116.0(4) . .
O2 C0AA C1AA 123.0(4) . .
C1AA C1AA C0AA 124.0(5) 14 .
C1AA C1AA H1AA 118.0 14 .
C0AA C1AA H1AA 118.0 . .
H2WA O2W H2WB 109.4 . .
C2 O3 Gd1 119.9(2) . .
O3 C2 O3 127.2(4) . 11_455
O3 C2 C2 116.4(2) . 14_455
O3 C2 C2 116.4(2) 11_455 14_455

loop_
_geom_bond_atom_site_label_1
_geom_bond_atom_site_label_2
_geom_bond_distance
_geom_bond_site_symmetry_2
O1 C0AA 1.256(4) .
O1 Gd1 2.351(3) 29_566
Gd1 O1 2.351(3) 29_566
Gd1 O1 2.351(3) 30_556
Gd1 O3 2.443(2) .
Gd1 O3 2.443(2) 14_455
Gd1 O1W 2.473(3) 14_455
Gd1 O1W 2.473(3) .
Gd1 O2 2.476(3) .
Gd1 O2 2.476(3) 14_455
O1W H1WA 0.8794 .
O1W H1WB 0.8795 .
O2 C0AA 1.256(5) .
C0AA C1AA 1.485(6) .
C1AA C1AA 1.292(9) 14
C1AA H1AA 0.9300 .
O2W H2WA 0.8503 .
O2W H2WB 0.8496 .
O3 C2 1.247(3) .
C2 O3 1.247(3) 11_455
C2 C2 1.561(9) 14_455

loop_
_geom_torsion_atom_site_label_1
_geom_torsion_atom_site_label_2
_geom_torsion_atom_site_label_3
_geom_torsion_atom_site_label_4
_geom_torsion
_geom_torsion_site_symmetry_1
_geom_torsion_site_symmetry_4
O1 Gd1 O2 C0AA -5.3(3) 29_566 .
O1 Gd1 O2 C0AA 140.8(3) 30_556 .
O3 Gd1 O2 C0AA -143.6(3) . .
O3 Gd1 O2 C0AA -74.8(2) 14_455 .
O1W Gd1 O2 C0AA 82.3(3) 14_455 .
O1W Gd1 O2 C0AA 64.9(2) . .
O2 Gd1 O2 C0AA -108.5(2) 14_455 .
Gd1 O1 C0AA O2 -176.5(4) 29_566 .
Gd1 O1 C0AA C1AA 2.3(8) 29_566 .
Gd1 O2 C0AA O1 11.2(4) . .
Gd1 O2 C0AA C1AA -167.5(3) . .
O1 C0AA C1AA C1AA -161.5(2) . 14
O2 C0AA C1AA C1AA 17.3(5) . 14
O1 Gd1 O3 C2 -11.5(3) 29_566 .
O1 Gd1 O3 C2 171.3(2) 30_556 .
O3 Gd1 O3 C2 -3.17(9) 14_455 .
O1W Gd1 O3 C2 -131.86(19) 14_455 .
O1W Gd1 O3 C2 121.86(19) . .
O2 Gd1 O3 C2 82.5(2) . .
O2 Gd1 O3 C2 -76.9(2) 14_455 .
Gd1 O3 C2 O3 -172.1(2) . 11_455
Gd1 O3 C2 C2 7.9(2) . 14_455
